data_1513312
loop_
_publ_author_name
'Liu, Xiangyang'
'Kwan, Irene C. M.'
'Wang, Suning'
'Wu, Gang'

_publ_section_title
;
 G-quartet formation from an N2-modified guanosine derivative
;
_journal_coden_ASTM ORLEF7
_journal_issue 17
_journal_name_full 'Organic Letters'
_journal_page_first 3685
_journal_page_last 3688
_journal_paper_doi 10.1021/ol061236w
_journal_volume 8
_journal_year 2006
_chemical_formula_sum 'C26 H30 N5 O8'
_chemical_formula_weight 540.54
_space_group_IT_number 4
_symmetry_cell_setting monoclinic
_symmetry_space_group_name_Hall 'P 2yb'
_symmetry_space_group_name_H-M 'P 1 21 1'
_atom_sites_solution_hydrogens geom
_atom_sites_solution_primary direct
_atom_sites_solution_secondary difmap
_audit_creation_method SHELXL-97
_cell_angle_alpha 90.00
_cell_angle_beta 105.111(4)
_cell_angle_gamma 90.00
_cell_formula_units_Z 2
_cell_length_a 9.019(2)
_cell_length_b 10.726(3)
_cell_length_c 14.449(4)
_cell_measurement_temperature 296(2)
_cell_volume 1349.4(6)
_computing_cell_refinement 'Bruker SMART'
_computing_data_collection 'Bruker SMART'
_computing_data_reduction 'Bruker SHELXTL'
_computing_molecular_graphics 'Bruker SHELXTL'
_computing_publication_material 'Bruker SHELXTL'
_computing_structure_refinement 'SHELXL-97 (Sheldrick, 1997)'
_computing_structure_solution 'SHELXS-97 (Sheldrick, 1990)'
_diffrn_ambient_temperature 296(2)
_diffrn_measured_fraction_theta_full 0.938
_diffrn_measured_fraction_theta_max 0.938
_diffrn_measurement_device_type 'CCD area detector'
_diffrn_measurement_method 'phi and omega scans'
_diffrn_radiation_monochromator graphite
_diffrn_radiation_source 'fine-focus sealed tube'
_diffrn_radiation_type MoK\a
_diffrn_radiation_wavelength 0.71073
_diffrn_reflns_av_R_equivalents 0.0550
_diffrn_reflns_av_sigmaI/netI 0.0776
_diffrn_reflns_limit_h_max 11
_diffrn_reflns_limit_h_min -12
_diffrn_reflns_limit_k_max 14
_diffrn_reflns_limit_k_min -12
_diffrn_reflns_limit_l_max 19
_diffrn_reflns_limit_l_min -18
_diffrn_reflns_number 9680
_diffrn_reflns_theta_full 28.42
_diffrn_reflns_theta_max 28.42
_diffrn_reflns_theta_min 1.46
_exptl_absorpt_coefficient_mu 0.100
_exptl_absorpt_correction_T_max 1.000
_exptl_absorpt_correction_T_min 0.414
_exptl_absorpt_correction_type SADABS
_exptl_crystal_colour colorless
_exptl_crystal_density_diffrn 1.330
_exptl_crystal_density_method 'not measured'
_exptl_crystal_description rectangle
_exptl_crystal_F_000 570
_exptl_crystal_size_max 0.2
_exptl_crystal_size_mid 0.2
_exptl_crystal_size_min 0.6
_refine_diff_density_max 0.375
_refine_diff_density_min -0.241
_refine_diff_density_rms 0.050
_refine_ls_abs_structure_details 'Flack H D (1983), Acta Cryst. A39, 876-881'
_refine_ls_abs_structure_Flack 0.0(15)
_refine_ls_extinction_method none
_refine_ls_goodness_of_fit_ref 0.942
_refine_ls_hydrogen_treatment mixed
_refine_ls_matrix_type full
_refine_ls_number_parameters 353
_refine_ls_number_reflns 4735
_refine_ls_number_restraints 1
_refine_ls_restrained_S_all 0.942
_refine_ls_R_factor_all 0.0919
_refine_ls_R_factor_gt 0.0551
_refine_ls_shift/su_max 0.076
_refine_ls_shift/su_mean 0.000
_refine_ls_structure_factor_coef Fsqd
_refine_ls_weighting_details 'calc w=1/[\s^2^(Fo^2^)+(0.0770P)^2^+0.0000P] where P=(Fo^2^+2Fc^2^)/3'
_refine_ls_weighting_scheme calc
_refine_ls_wR_factor_gt 0.1266
_refine_ls_wR_factor_ref 0.1405
_reflns_number_gt 3023
_reflns_number_total 4735
_reflns_threshold_expression >2sigma(I)
_cod_duplicate_entry 1506110
_cod_data_source_file ol061236wsup1.cif
_cod_data_source_block xliu9
_cod_depositor_comments
;
The following automatic conversions were performed:

'_symmetry_cell_setting' value 'Monoclinic' changed to 'monoclinic'
according to /home/saulius/struct/CIF-dictionaries/cif_core.dic
dictionary named 'cif_core.dic' version 2.4.2 from 2011-04-26.

Automatic conversion script
Id: cif_fix_values 1891 2012-01-12 08:04:46Z andrius 

 Updated bibliographic information.

 Antanas Vaitkus,
 2019-09-20

 Marked entry as a duplicate of entry 1506110.

 Antanas Vaitkus,
 2019-09-20
;
_cod_original_cell_volume 1349.5(6)
_cod_original_sg_symbol_H-M P2(1)
_cod_database_code 1513312

loop_
_symmetry_equiv_pos_as_xyz
'x, y, z'
'-x, y+1/2, -z'

loop_
_atom_site_label
_atom_site_type_symbol
_atom_site_fract_x
_atom_site_fract_y
_atom_site_fract_z
_atom_site_U_iso_or_equiv
_atom_site_adp_type
_atom_site_occupancy
_atom_site_symmetry_multiplicity
_atom_site_calc_flag
_atom_site_refinement_flags
N1 N 0.5722(4) 1.1986(3) 0.9669(2) 0.0358(7) Uani 1 1 d .
H1A H 0.5262 1.2588 0.9874 0.043 Uiso 1 1 calc R
N2 N 0.6941(4) 1.3520(3) 0.9065(3) 0.0469(9) Uani 1 1 d .
H2A H 0.6331 1.4006 0.9264 0.056 Uiso 1 1 calc R
N3 N 0.6205(4) 0.8593(2) 0.9585(2) 0.0383(8) Uani 1 1 d .
N4 N 0.7791(4) 0.9195(2) 0.8706(2) 0.0342(7) Uani 1 1 d .
N5 N 0.7564(4) 1.1469(2) 0.8819(2) 0.0338(7) Uani 1 1 d .
O1 O 0.4326(3) 1.0588(2) 1.02867(18) 0.0437(7) Uani 1 1 d .
O2 O 1.0204(3) 0.9441(2) 0.84098(17) 0.0409(6) Uani 1 1 d .
O3 O 0.9598(3) 0.8941(2) 0.61750(17) 0.0399(6) Uani 1 1 d .
O4 O 1.1101(4) 1.0001(3) 0.5444(2) 0.0626(9) Uani 1 1 d .
O5 O 1.1916(3) 1.2000(2) 0.73476(19) 0.0477(7) Uani 1 1 d .
O6 O 1.3993(3) 1.0771(3) 0.7566(2) 0.0632(8) Uani 1 1 d .
O7 O 0.6430(4) 1.1002(3) 0.5593(2) 0.0656(9) Uani 1 1 d .
O8 O 0.6818(3) 0.9297(2) 0.65019(18) 0.0423(6) Uani 1 1 d .
C1 C 0.6759(5) 1.2287(3) 0.9167(2) 0.0341(9) Uani 1 1 d .
C2 C 0.5355(4) 1.0771(3) 0.9875(2) 0.0342(9) Uani 1 1 d .
C3 C 0.6258(4) 0.9894(3) 0.9548(3) 0.0332(8) Uani 1 1 d .
C4 C 0.7225(4) 1.0281(3) 0.9013(2) 0.0330(8) Uani 1 1 d .
C5 C 0.7135(5) 0.8230(3) 0.9088(3) 0.0403(10) Uani 1 1 d .
H5B H 0.7340 0.7396 0.8999 0.048 Uiso 1 1 calc R
C6 C 0.8045(5) 1.4096(3) 0.8659(3) 0.0393(9) Uani 1 1 d .
C7 C 0.8959(5) 1.5024(3) 0.9191(3) 0.0434(10) Uani 1 1 d .
H7A H 0.8902 1.5196 0.9811 0.052 Uiso 1 1 calc R
C8 C 0.9940(5) 1.5682(4) 0.8800(3) 0.0558(12) Uani 1 1 d .
H8A H 1.0555 1.6288 0.9173 0.067 Uiso 1 1 calc R
C9 C 1.0066(5) 1.5496(4) 0.7883(4) 0.0608(13) Uani 1 1 d .
C10 C 0.9147(7) 1.4550(5) 0.7362(4) 0.0707(15) Uani 1 1 d .
H10A H 0.9203 1.4383 0.6740 0.085 Uiso 1 1 calc R
C11 C 0.8160(5) 1.3860(4) 0.7742(3) 0.0546(12) Uani 1 1 d .
H11A H 0.7570 1.3233 0.7379 0.066 Uiso 1 1 calc R
C12 C 1.1129(7) 1.6290(7) 0.7475(5) 0.122(3) Uani 1 1 d .
H12A H 1.0851 1.7081 0.7227 0.147 Uiso 1 1 calc R
C13 C 1.2591(6) 1.5751(6) 0.7495(4) 0.0796(16) Uani 1 1 d .
H13A H 1.2452 1.5073 0.7036 0.096 Uiso 1 1 calc R
H13B H 1.3052 1.5413 0.8127 0.096 Uiso 1 1 calc R
C14 C 1.3744(7) 1.6820(9) 0.7227(5) 0.116(3) Uani 1 1 d .
H14A H 1.3222 1.7259 0.6647 0.140 Uiso 1 1 calc R
H14B H 1.4041 1.7421 0.7744 0.140 Uiso 1 1 calc R
C15 C 1.5065(10) 1.6199(8) 0.7092(5) 0.123(3) Uani 1 1 d .
H15A H 1.5748 1.6798 0.6930 0.185 Uiso 1 1 calc R
H15B H 1.4759 1.5603 0.6583 0.185 Uiso 1 1 calc R
H15C H 1.5581 1.5777 0.7673 0.185 Uiso 1 1 calc R
C16 C 0.8682(4) 0.9071(3) 0.8009(2) 0.0344(8) Uani 1 1 d .
H16A H 0.8670 0.8197 0.7810 0.041 Uiso 1 1 calc R
C17 C 0.8104(5) 0.9881(3) 0.7128(3) 0.0359(9) Uani 1 1 d .
H17A H 0.7802 1.0699 0.7320 0.043 Uiso 1 1 calc R
C18 C 0.9523(4) 1.0019(3) 0.6758(3) 0.0352(9) Uani 1 1 d .
H18A H 0.9508 1.0798 0.6401 0.042 Uiso 1 1 calc R
C19 C 1.0819(5) 1.0003(3) 0.7678(3) 0.0365(9) Uani 1 1 d .
H19A H 1.1679 0.9505 0.7585 0.044 Uiso 1 1 calc R
C20 C 1.1378(5) 1.1296(3) 0.8041(3) 0.0434(10) Uani 1 1 d .
H20A H 1.0545 1.1746 0.8200 0.052 Uiso 1 1 calc R
H20B H 1.2204 1.1215 0.8622 0.052 Uiso 1 1 calc R
C21 C 1.3268(5) 1.1655(4) 0.7184(3) 0.0506(11) Uani 1 1 d .
C22 C 1.3676(6) 1.2478(5) 0.6478(4) 0.0781(16) Uani 1 1 d .
H22A H 1.4637 1.2216 0.6373 0.117 Uiso 1 1 calc R
H22B H 1.3768 1.3319 0.6713 0.117 Uiso 1 1 calc R
H22C H 1.2891 1.2438 0.5885 0.117 Uiso 1 1 calc R
C23 C 1.0433(5) 0.9044(4) 0.5540(3) 0.0425(9) Uani 1 1 d .
C24 C 1.0429(6) 0.7881(4) 0.4980(3) 0.0555(12) Uani 1 1 d .
H24A H 1.1041 0.8000 0.4534 0.083 Uiso 1 1 calc R
H24B H 0.9394 0.7682 0.4635 0.083 Uiso 1 1 calc R
H24C H 1.0848 0.7210 0.5408 0.083 Uiso 1 1 calc R
C25 C 0.6034(5) 0.9986(4) 0.5758(3) 0.0468(10) Uani 1 1 d .
C26 C 0.4631(5) 0.9314(5) 0.5208(3) 0.0669(13) Uani 1 1 d .
H26A H 0.4089 0.9823 0.4681 0.100 Uiso 1 1 calc R
H26B H 0.3977 0.9144 0.5621 0.100 Uiso 1 1 calc R
H26C H 0.4924 0.8544 0.4967 0.100 Uiso 1 1 calc R

loop_
_atom_site_aniso_label
_atom_site_aniso_U_11
_atom_site_aniso_U_22
_atom_site_aniso_U_33
_atom_site_aniso_U_23
_atom_site_aniso_U_13
_atom_site_aniso_U_12
N1 0.045(2) 0.0230(12) 0.0470(18) -0.0012(13) 0.0259(16) 0.0035(13)
N2 0.057(2) 0.0263(15) 0.075(2) -0.0051(15) 0.048(2) -0.0002(14)
N3 0.055(2) 0.0260(14) 0.0431(19) 0.0022(13) 0.0287(17) 0.0028(14)
N4 0.046(2) 0.0257(14) 0.0368(16) -0.0024(13) 0.0208(15) 0.0037(14)
N5 0.0395(19) 0.0261(13) 0.0411(17) 0.0007(13) 0.0199(15) 0.0007(14)
O1 0.0525(18) 0.0342(14) 0.0570(16) 0.0002(12) 0.0369(15) -0.0020(13)
O2 0.0385(16) 0.0468(14) 0.0402(14) 0.0044(12) 0.0152(13) 0.0022(13)
O3 0.0513(17) 0.0329(13) 0.0432(14) -0.0045(11) 0.0261(13) -0.0048(12)
O4 0.077(2) 0.0470(17) 0.081(2) -0.0044(15) 0.0519(19) -0.0057(16)
O5 0.0464(18) 0.0406(14) 0.0611(17) -0.0041(13) 0.0230(15) -0.0075(13)
O6 0.0393(19) 0.076(2) 0.073(2) 0.0089(19) 0.0132(16) 0.0059(17)
O7 0.056(2) 0.073(2) 0.063(2) 0.0256(17) 0.0055(16) 0.0005(17)
O8 0.0361(15) 0.0459(14) 0.0464(15) -0.0058(13) 0.0131(13) -0.0005(13)
C1 0.043(2) 0.0250(17) 0.037(2) -0.0010(15) 0.0153(19) -0.0009(16)
C2 0.045(2) 0.0265(16) 0.0355(19) -0.0013(15) 0.0190(19) -0.0024(17)
C3 0.035(2) 0.0286(16) 0.040(2) 0.0024(15) 0.0162(17) 0.0009(16)
C4 0.037(2) 0.0285(16) 0.0357(19) -0.0022(15) 0.0128(18) -0.0007(16)
C5 0.054(3) 0.0281(17) 0.046(2) 0.0023(16) 0.027(2) -0.0011(18)
C6 0.043(2) 0.0317(18) 0.050(2) 0.0083(18) 0.0243(19) 0.0032(18)
C7 0.048(3) 0.039(2) 0.043(2) 0.0039(17) 0.012(2) 0.0024(19)
C8 0.039(3) 0.048(2) 0.076(3) 0.017(2) 0.008(2) -0.007(2)
C9 0.045(3) 0.058(3) 0.089(4) 0.036(3) 0.034(3) 0.006(2)
C10 0.085(4) 0.085(3) 0.061(3) 0.019(3) 0.054(3) 0.021(3)
C11 0.068(3) 0.045(2) 0.062(3) -0.007(2) 0.037(3) -0.005(2)
C12 0.057(4) 0.144(6) 0.181(7) 0.122(5) 0.056(4) 0.028(4)
C13 0.068(4) 0.097(4) 0.080(3) -0.010(3) 0.030(3) -0.001(3)
C14 0.051(4) 0.219(9) 0.086(4) 0.046(5) 0.030(3) 0.015(5)
C15 0.131(7) 0.133(6) 0.111(5) -0.019(5) 0.040(5) 0.000(5)
C16 0.041(2) 0.0276(17) 0.0382(19) -0.0027(16) 0.0171(18) 0.0012(17)
C17 0.040(2) 0.0306(17) 0.041(2) -0.0040(16) 0.0176(18) 0.0006(17)
C18 0.044(2) 0.0240(16) 0.044(2) 0.0012(15) 0.0227(19) -0.0015(16)
C19 0.038(2) 0.0352(18) 0.042(2) -0.0001(17) 0.0202(19) 0.0052(18)
C20 0.045(3) 0.044(2) 0.045(2) -0.0042(18) 0.018(2) -0.0006(19)
C21 0.042(3) 0.054(3) 0.060(3) -0.013(2) 0.020(2) -0.007(2)
C22 0.068(4) 0.073(3) 0.109(4) 0.010(3) 0.051(3) -0.009(3)
C23 0.043(2) 0.044(2) 0.045(2) 0.0036(18) 0.020(2) 0.004(2)
C24 0.059(3) 0.060(2) 0.052(3) -0.016(2) 0.021(2) -0.006(2)
C25 0.042(3) 0.063(3) 0.040(2) 0.007(2) 0.018(2) 0.005(2)
C26 0.046(3) 0.091(4) 0.062(3) -0.005(3) 0.010(2) -0.005(3)

loop_
_atom_type_symbol
_atom_type_description
_atom_type_scat_dispersion_real
_atom_type_scat_dispersion_imag
_atom_type_scat_source
C C 0.0033 0.0016 'International Tables Vol C Tables 4.2.6.8 and 6.1.1.4'
H H 0.0000 0.0000 'International Tables Vol C Tables 4.2.6.8 and 6.1.1.4'
N N 0.0061 0.0033 'International Tables Vol C Tables 4.2.6.8 and 6.1.1.4'
O O 0.0106 0.0060 'International Tables Vol C Tables 4.2.6.8 and 6.1.1.4'

loop_
_geom_angle_atom_site_label_1
_geom_angle_atom_site_label_2
_geom_angle_atom_site_label_3
_geom_angle
C1 N1 C2 124.6(3)
C1 N2 C6 126.2(3)
C5 N3 C3 104.1(3)
C5 N4 C4 105.6(3)
C5 N4 C16 125.7(3)
C4 N4 C16 128.0(3)
C1 N5 C4 111.7(3)
C16 O2 C19 109.7(3)
C23 O3 C18 117.1(3)
C21 O5 C20 117.5(3)
C25 O8 C17 116.1(3)
N5 C1 N2 121.2(3)
N5 C1 N1 124.6(3)
N2 C1 N1 114.3(3)
O1 C2 N1 119.9(3)
O1 C2 C3 128.8(3)
N1 C2 C3 111.3(3)
C4 C3 N3 110.9(3)
C4 C3 C2 119.8(3)
N3 C3 C2 128.8(3)
N5 C4 C3 127.7(3)
N5 C4 N4 126.8(3)
C3 C4 N4 105.4(3)
N3 C5 N4 113.8(3)
C11 C6 C7 118.7(3)
C11 C6 N2 123.5(4)
C7 C6 N2 117.5(3)
C8 C7 C6 119.8(4)
C7 C8 C9 123.4(4)
C8 C9 C10 116.0(4)
C8 C9 C12 120.9(5)
C10 C9 C12 123.1(5)
C11 C10 C9 121.9(4)
C10 C11 C6 120.2(4)
C13 C12 C9 116.0(5)
C12 C13 C14 110.2(5)
C15 C14 C13 107.9(7)
O2 C16 N4 110.4(3)
O2 C16 C17 105.6(3)
N4 C16 C17 113.5(3)
O8 C17 C18 116.4(3)
O8 C17 C16 109.1(3)
C18 C17 C16 102.4(3)
O3 C18 C17 107.4(3)
O3 C18 C19 111.0(3)
C17 C18 C19 102.6(3)
O2 C19 C20 106.5(3)
O2 C19 C18 106.8(3)
C20 C19 C18 113.6(3)
O5 C20 C19 112.4(3)
O6 C21 O5 122.9(4)
O6 C21 C22 126.1(4)
O5 C21 C22 111.0(4)
O4 C23 O3 122.2(3)
O4 C23 C24 125.3(3)
O3 C23 C24 112.5(3)
O7 C25 O8 122.7(4)
O7 C25 C26 126.3(4)
O8 C25 C26 111.0(4)

loop_
_geom_bond_atom_site_label_1
_geom_bond_atom_site_label_2
_geom_bond_distance
N1 C1 1.364(5)
N1 C2 1.397(4)
N2 C1 1.346(4)
N2 C6 1.421(5)
N3 C5 1.298(5)
N3 C3 1.398(4)
N4 C5 1.377(4)
N4 C4 1.391(4)
N4 C16 1.448(4)
N5 C1 1.319(4)
N5 C4 1.357(4)
O1 C2 1.241(4)
O2 C16 1.402(4)
O2 C19 1.447(4)
O3 C23 1.336(4)
O3 C18 1.443(4)
O4 C23 1.217(5)
O5 C21 1.353(5)
O5 C20 1.436(4)
O6 C21 1.202(5)
O7 C25 1.191(5)
O8 C25 1.344(5)
O8 C17 1.417(5)
C2 C3 1.405(5)
C3 C4 1.372(5)
C6 C11 1.379(5)
C6 C7 1.389(5)
C7 C8 1.364(6)
C8 C9 1.373(6)
C9 C10 1.399(7)
C9 C12 1.512(7)
C10 C11 1.377(6)
C12 C13 1.433(7)
C13 C14 1.660(9)
C14 C15 1.422(9)
C16 C17 1.518(5)
C17 C18 1.517(5)
C18 C19 1.524(5)
C19 C20 1.521(5)
C21 C22 1.467(6)
C23 C24 1.486(6)
C25 C26 1.492(6)

loop_
_geom_torsion_atom_site_label_1
_geom_torsion_atom_site_label_2
_geom_torsion_atom_site_label_3
_geom_torsion_atom_site_label_4
_geom_torsion
C4 N4 C16 O2 75.7(4)
C4 N4 C16 C17 -42.6(5)
C5 N4 C16 O2 -114.9(4)
C5 N4 C16 C17 126.7(4)
N5 C1 N2 C6 -5.1(6)
N1 C1 N2 C6 173.4(4)
